data_2006123
loop_
_publ_author_name
'Breu, Josef'
'Range, Klaus-J\"urgen'
'von Zelewsky, Alex '
'Yersin, Hartmut'

_publ_section_title
;
 Arene--Arene Stacking in
 <i>cis</i>-Bis[2-(2-thienyl-<i>C</i>^3^)pyridine-<i>N</i>]platinum(II)
;
_journal_issue 5
_journal_name_full 'Acta Crystallographica Section C'
_journal_page_first 562
_journal_page_last 565
_journal_paper_doi 10.1107/S0108270196015053
_journal_volume 53
_journal_year 1997
_chemical_formula_iupac '[Pt (C9 H6 N1 S1)2]'
_chemical_formula_sum 'C18 H12 N2 Pt S2'
_chemical_formula_weight 515.52
_chemical_name_systematic Bis(2-thienylpyridin)platin(II)
_space_group_IT_number 14
_symmetry_cell_setting monoclinic
_symmetry_space_group_name_Hall '-P 2ybc'
_symmetry_space_group_name_H-M 'P 1 21/c 1'
_cell_angle_alpha 90
_cell_angle_beta 104.831(15)
_cell_angle_gamma 90
_cell_formula_units_Z 4
_cell_length_a 9.320(2)
_cell_length_b 9.9726(14)
_cell_length_c 17.203(4)
_cell_measurement_reflns_used 1808
_cell_measurement_temperature 293(2)
_cell_measurement_theta_max 24.72
_cell_measurement_theta_min 3.05
_cell_volume 1545.7(5)
_computing_molecular_graphics 'PLATON (Spek, 1990) and INSIGHTII (Biosym Technologies, 1993)'
_computing_publication_material PLATON
_computing_structure_refinement 'SHELXL93 (Sheldrick, 1993)'
_computing_structure_solution 'SIR92 (Altomare, Cascarano, Giacovazzo & Guagliardi, 1993)'
_diffrn_ambient_temperature 293(2)
_diffrn_measurement_device 'Stoe IPDS'
_diffrn_measurement_method rotation
_diffrn_radiation_monochromator graphite
_diffrn_radiation_source 'fine-focus sealed tube'
_diffrn_radiation_type MoK\a
_diffrn_radiation_wavelength 0.71069
_diffrn_reflns_av_R_equivalents 0.0341
_diffrn_reflns_av_sigmaI/netI 0.0231
_diffrn_reflns_limit_h_max 10
_diffrn_reflns_limit_h_min -10
_diffrn_reflns_limit_k_max 11
_diffrn_reflns_limit_k_min -7
_diffrn_reflns_limit_l_max 19
_diffrn_reflns_limit_l_min -13
_diffrn_reflns_number 4454
_diffrn_reflns_reduction_process
;
;
_diffrn_reflns_theta_max 24.72
_diffrn_reflns_theta_min 3.05
_exptl_absorpt_coefficient_mu 9.35
_exptl_absorpt_correction_T_max 1.000
_exptl_absorpt_correction_T_min 0.466
_exptl_absorpt_correction_type 'numerical from crystal shape (Stoe & Cie, 1996)'
_exptl_crystal_colour brown
_exptl_crystal_density_diffrn 2.215
_exptl_crystal_density_meas ?
_exptl_crystal_description prism
_exptl_crystal_F_000 976
_exptl_crystal_size_max 0.24
_exptl_crystal_size_mid 0.20
_exptl_crystal_size_min 0.14
_refine_diff_density_max 0.735
_refine_diff_density_min -1.197
_refine_ls_extinction_method none
_refine_ls_goodness_of_fit_all 1.072
_refine_ls_goodness_of_fit_obs 1.118
_refine_ls_hydrogen_treatment 'H atoms riding'
_refine_ls_matrix_type full
_refine_ls_number_parameters 208
_refine_ls_number_reflns 2052
_refine_ls_number_restraints 0
_refine_ls_restrained_S_all 1.072
_refine_ls_restrained_S_obs 1.118
_refine_ls_R_factor_all 0.0298
_refine_ls_R_factor_obs .0265
_refine_ls_shift/esd_max 0.002
_refine_ls_shift/esd_mean 0.000
_refine_ls_structure_factor_coef Fsqd
_refine_ls_weighting_details 'w = 1/[\s^2^(Fo^2^) + (0.0529P)^2^] where P = (Fo^2^ + 2Fc^2^)/3'
_refine_ls_weighting_scheme calc
_refine_ls_wR_factor_all 0.0728
_refine_ls_wR_factor_obs .0714
_reflns_number_observed 1840
_reflns_number_total 2052
_reflns_observed_criterion I>2sigma(I)
_cod_data_source_file ka1218.cif
_cod_data_source_block 1
_cod_depositor_comments
;
The following automatic conversions were performed:
'_symmetry_cell_setting' value 'Monoclinic' changed to 'monoclinic'
according to '/home/saulius/struct/CIF-dictionaries/cif_core.dic'
dictionary named 'cif_core.dic' version 2.4.1 from 2010-06-29.

Automatic conversion script
Id: cif_fix_enum 1527 2010-12-29 10:47:43Z saulius 

The following automatic conversions were performed:

'_symmetry_cell_setting' value 'Monoclinic' changed to 'monoclinic'
according to /home/saulius/struct/CIF-dictionaries/cif_core.dic
dictionary named 'cif_core.dic' version 2.4.1 from 2010-06-29.

Automatic conversion script
Id: cif_fix_values 1715 2011-07-08 13:25:40Z adriana 

The following automatic conversions were performed:

'_exptl_crystal_density_meas' value 'none' was changed to '?' - the
value is perceived as not measured.

Automatic conversion script
Id: cif_fix_values 3008 2015-01-20 13:52:24Z robertas 

The following automatic conversions were performed:

'_refine_ls_weighting_scheme' value 'calc w = 1/[\s^2^(Fo^2^) +
(0.0529P)^2^] where P = (Fo^2^ + 2Fc^2^)/3' was changed to 'calc'.
New tag '_refine_ls_weighting_details' was created. The value of the
new tag was set to 'w = 1/[\s^2^(Fo^2^) + (0.0529P)^2^] where P =
(Fo^2^ + 2Fc^2^)/3'.

Automatic conversion script
Id: cif_fix_values 3143 2015-03-26 13:38:13Z robertas 
;
_cod_original_sg_symbol_H-M 'P 21/c'
_cod_original_formula_sum ' C18 H12 N2 Pt S2'
_cod_database_code 2006123

loop_
_symmetry_equiv_pos_as_xyz
x,y,z
-x,1/2+y,1/2-z
-x,-y,-z
x,1/2-y,1/2+z

loop_
_atom_site_aniso_label
_atom_site_aniso_U_11
_atom_site_aniso_U_22
_atom_site_aniso_U_33
_atom_site_aniso_U_12
_atom_site_aniso_U_13
_atom_site_aniso_U_23
Pt .0457(2) .0401(2) .0452(2) .00290(10) .01490(10) .00050(10)
S23 .0751(11) .0679(11) .0522(9) .0013(9) .0083(8) -.0149(9)
S43 .0787(12) .0608(11) .0670(11) .0231(8) .0266(10) -.0032(8)
N11 .053(3) .046(3) .049(3) .003(2) .022(2) .006(2)
N31 .057(3) .050(3) .044(3) .001(2) .020(2) -.003(2)
C12 .058(3) .044(3) .049(3) .005(3) .018(3) .010(3)
C13 .070(4) .053(4) .063(4) .011(3) .020(3) -.011(3)
C14 .080(5) .055(4) .072(5) .011(3) .035(4) -.006(4)
C15 .055(4) .062(4) .087(5) .009(3) .025(4) .001(4)
C16 .051(3) .058(4) .073(4) .001(3) .018(3) -.011(3)
C21 .057(3) .049(4) .052(3) .003(3) .021(3) .004(3)
C22 .065(4) .045(4) .052(4) .002(3) .016(3) .007(3)
C24 .062(4) .072(5) .057(4) -.003(3) .012(3) -.005(4)
C25 .051(3) .067(4) .054(4) .004(3) .008(3) -.010(3)
C32 .062(4) .040(3) .052(4) -.001(3) .018(3) .003(3)
C33 .073(4) .066(4) .067(5) .004(4) .017(4) -.021(4)
C34 .076(5) .084(5) .069(5) -.025(4) .021(4) -.017(4)
C35 .058(4) .100(7) .064(5) -.010(4) .013(4) -.004(4)
C36 .049(3) .079(5) .057(4) -.001(3) .012(3) -.013(3)
C41 .054(3) .043(3) .048(3) .001(2) .014(3) .005(3)
C42 .060(3) .047(4) .052(3) .012(3) .020(3) .000(3)
C44 .059(4) .082(5) .068(4) .023(3) .020(3) .015(4)
C45 .048(3) .070(4) .059(4) .015(3) .015(3) -.003(3)

loop_
_atom_site_label
_atom_site_fract_x
_atom_site_fract_y
_atom_site_fract_z
_atom_site_U_iso_or_equiv
_atom_site_thermal_displace_type
_atom_site_occupancy
Pt .07651(2) .88350(2) .086390(10) .04310(10) Uani 1.000
S23 .2520(2) 1.1536(2) .29496(12) .0665(6) Uani 1.000
S43 .3132(2) .6021(2) -.03822(13) .0674(7) Uani 1.000
N11 -.0848(5) .9944(5) .1310(3) .0477(17) Uani 1.000
N31 -.0587(5) .7684(5) -.0118(3) .0490(17) Uani 1.000
C12 -.0216(7) 1.0799(6) .1919(4) .0495(17) Uani 1.000
C13 -.1060(7) 1.1667(7) .2255(4) .061(2) Uani 1.000
C14 -.2571(8) 1.1646(8) .1984(5) .066(3) Uani 1.000
C15 -.3225(8) 1.0776(7) .1390(5) .067(3) Uani 1.000
C16 -.2334(7) .9946(7) .1061(5) .060(2) Uani 1.000
C21 .2077(6) .9793(6) .1789(4) .0514(19) Uani 1.000
C22 .1381(7) 1.0682(6) .2171(4) .054(2) Uani 1.000
C24 .4013(8) 1.0672(8) .2797(5) .064(3) Uani 1.000
C25 .3636(7) .9812(7) .2192(4) .058(2) Uani 1.000
C32 .0195(7) .6763(6) -.0425(4) .051(2) Uani 1.000
C33 -.0466(9) .5876(8) -.1005(5) .069(3) Uani 1.000
C34 -.1978(9) .5904(9) -.1313(6) .076(3) Uani 1.000
C35 -.2782(8) .6887(9) -.1044(5) .074(3) Uani 1.000
C36 -.2046(7) .7734(8) -.0459(4) .062(2) Uani 1.000
C41 .2327(6) .7841(6) .0498(4) .0482(17) Uani 1.000
C42 .1778(7) .6884(6) -.0065(4) .0520(19) Uani 1.000
C44 .4455(7) .6915(8) .0231(5) .069(3) Uani 1.000
C45 .3915(7) .7851(7) .0662(4) .059(2) Uani 1.000
H13 -.0598(7) 1.2256(7) .2661(4) .0740 Uiso 1.000
H14 -.3147(8) 1.2222(8) .2203(5) .0790 Uiso 1.000
H15 -.4253(8) 1.0737(7) .1206(5) .0800 Uiso 1.000
H16 -.2791(7) .9365(7) .0649(5) .0720 Uiso 1.000
H24 .4981(8) 1.0793(8) .3104(5) .0770 Uiso 1.000
H25 .4324(7) .9263(7) .2040(4) .0700 Uiso 1.000
H33 .0105(9) .5251(8) -.1193(5) .0830 Uiso 1.000
H34 -.2450(9) .5276(9) -.1692(6) .0910 Uiso 1.000
H35 -.3801(8) .6966(9) -.1259(5) .0890 Uiso 1.000
H36 -.2594(7) .8394(8) -.0283(4) .0740 Uiso 1.000
H44 .5462(7) .6791(8) .0276(5) .0830 Uiso 1.000
H45 .4516(7) .8435(7) .1024(4) .0700 Uiso 1.000

loop_
_atom_type_symbol
_atom_type_description
_atom_type_scat_dispersion_real
_atom_type_scat_dispersion_imag
_atom_type_scat_source
S S 0.1246 0.1234 'International Tables Vol C Tables 4.2.6.8 and 6.1.1.4'
Pt Pt -1.7033 8.3905 'International Tables Vol C Tables 4.2.6.8 and 6.1.1.4'
N N 0.0061 0.0033 'International Tables Vol C Tables 4.2.6.8 and 6.1.1.4'
H H 0.0000 0.0000 'International Tables Vol C Tables 4.2.6.8 and 6.1.1.4'
C C 0.0033 0.0016 'International Tables Vol C Tables 4.2.6.8 and 6.1.1.4'

loop_
_geom_angle_atom_site_label_1
_geom_angle_atom_site_label_2
_geom_angle_atom_site_label_3
_geom_angle
_geom_angle_publ_flag
N11 Pt N31 103.30(18) yes
N11 Pt C21 79.1(2) yes
N11 Pt C41 177.3(2) yes
N31 Pt C21 176.5(2) yes
N31 Pt C41 79.4(2) yes
C21 Pt C41 98.2(3) yes
C22 S23 C24 89.7(4) yes
C42 S43 C44 90.9(3) yes
Pt N11 C12 113.0(4) yes
Pt N11 C16 130.0(5) yes
C12 N11 C16 116.9(6) yes
Pt N31 C32 113.5(4) yes
Pt N31 C36 130.3(4) yes
C32 N31 C36 116.1(6) yes
N11 C12 C13 122.0(6) yes
N11 C12 C22 112.9(5) yes
C13 C12 C22 125.1(6) no
C12 C13 C14 119.5(7) no
C13 C14 C15 119.4(7) no
C14 C15 C16 119.1(7) no
N11 C16 C15 123.1(7) yes
Pt C21 C22 115.3(5) yes
Pt C21 C25 136.9(5) yes
C22 C21 C25 107.8(6) no
S23 C22 C12 125.5(5) yes
S23 C22 C21 115.2(5) yes
C12 C22 C21 119.3(6) no
S23 C24 C25 112.6(6) yes
C21 C25 C24 114.7(6) no
N31 C32 C33 122.5(7) yes
N31 C32 C42 111.4(5) yes
C33 C32 C42 126.0(6) no
C32 C33 C34 119.9(8) no
C33 C34 C35 118.4(8) no
C34 C35 C36 118.3(7) no
N31 C36 C35 124.5(7) yes
Pt C41 C42 113.7(5) yes
Pt C41 C45 137.3(5) yes
C42 C41 C45 109.0(6) no
S43 C42 C32 124.7(5) yes
S43 C42 C41 113.7(5) yes
C32 C42 C41 121.1(6) no
S43 C44 C45 113.2(5) yes
C41 C45 C44 113.2(6) no
C12 C13 H13 120.2(8) no
C14 C13 H13 120.3(8) no
C13 C14 H14 120.3(9) no
C15 C14 H14 120.3(9) no
C14 C15 H15 120.5(9) no
C16 C15 H15 120.5(9) no
N11 C16 H16 118.5(8) no
C15 C16 H16 118.4(8) no
S23 C24 H24 123.8(9) no
C25 C24 H24 123.7(9) no
C21 C25 H25 122.7(8) no
C24 C25 H25 122.6(8) no
C32 C33 H33 120.0(10) no
C34 C33 H33 120.1(10) no
C33 C34 H34 120.8(10) no
C35 C34 H34 120.8(10) no
C34 C35 H35 120.8(10) no
C36 C35 H35 120.8(10) no
N31 C36 H36 117.7(8) no
C35 C36 H36 117.8(8) no
S43 C44 H44 123.4(9) no
C45 C44 H44 123.4(9) no
C41 C45 H45 123.5(8) no
C44 C45 H45 123.4(8) no

loop_
_geom_bond_atom_site_label_1
_geom_bond_atom_site_label_2
_geom_bond_site_symmetry_1
_geom_bond_site_symmetry_2
_geom_bond_distance
_geom_bond_publ_flag
Pt N11 . . 2.159(5) yes
Pt N31 . . 2.161(5) yes
Pt C21 . . 1.986(6) yes
Pt C41 . . 1.992(6) yes
S23 C22 . . 1.708(7) yes
S23 C24 . . 1.713(8) yes
S43 C42 . . 1.727(7) yes
S43 C44 . . 1.662(8) yes
N11 C12 . . 1.362(8) yes
N11 C16 . . 1.341(9) yes
N31 C32 . . 1.360(8) yes
N31 C36 . . 1.337(8) yes
C12 C13 . . 1.391(9) no
C12 C22 . . 1.444(10) no
C13 C14 . . 1.366(10) no
C14 C15 . . 1.360(11) no
C15 C16 . . 1.391(10) no
C21 C22 . . 1.363(9) no
C21 C25 . . 1.441(9) no
C24 C25 . . 1.325(11) no
C32 C33 . . 1.358(10) no
C32 C42 . . 1.452(10) no
C33 C34 . . 1.373(12) no
C34 C35 . . 1.384(12) no
C35 C36 . . 1.358(11) no
C41 C42 . . 1.363(9) no
C41 C45 . . 1.434(9) no
C44 C45 . . 1.366(10) no
C13 H13 . . .930(10) no
C14 H14 . . .929(11) no
C15 H15 . . .930(11) no
C16 H16 . . .930(11) no
C24 H24 . . .929(11) no
C25 H25 . . .930(10) no
C33 H33 . . .930(12) no
C34 H34 . . .930(13) no
C35 H35 . . .930(11) no
C36 H36 . . .930(10) no
C44 H44 . . .930(10) no
C45 H45 . . .929(10) no

loop_
_geom_torsion_atom_site_label_1
_geom_torsion_atom_site_label_2
_geom_torsion_atom_site_label_3
_geom_torsion_atom_site_label_4
_geom_torsion
_geom_torsion_publ_flag
N31 Pt N11 C12 -177.0(4) no
N31 Pt N11 C16 0.3(6) no
C21 Pt N11 C12 5.5(4) no
C21 Pt N11 C16 -177.2(6) no
N11 Pt N31 C32 -171.6(4) no
N11 Pt N31 C36 8.0(6) no
C41 Pt N31 C32 7.9(4) no
C41 Pt N31 C36 -172.5(6) no
N11 Pt C21 C22 -4.9(5) no
N11 Pt C21 C25 174.9(7) no
C41 Pt C21 C22 175.5(5) no
C41 Pt C21 C25 -4.7(7) no
N31 Pt C41 C42 -8.0(5) no
N31 Pt C41 C45 171.7(7) no
C21 Pt C41 C42 169.5(5) no
C21 Pt C41 C45 -10.9(7) no
C22 S23 C24 C25 0.3(5) no
C24 S23 C22 C12 176.4(6) no
C24 S23 C22 C21 -1.3(6) no
C44 S43 C42 C41 0.2(6) no
C44 S43 C42 C32 172.0(6) no
C42 S43 C44 C45 -0.6(6) no
C16 N11 C12 C22 177.3(6) no
Pt N11 C16 C15 -176.7(5) no
Pt N11 C12 C13 175.8(5) no
Pt N11 C12 C22 -5.0(7) no
C16 N11 C12 C13 -1.9(9) no
C12 N11 C16 C15 0.5(10) no
C32 N31 C36 C35 4.1(10) no
Pt N31 C32 C33 175.1(6) no
Pt N31 C32 C42 -5.9(6) no
C36 N31 C32 C33 -4.5(9) no
C36 N31 C32 C42 174.4(6) no
Pt N31 C36 C35 -175.5(6) no
C13 C12 C22 C21 -179.8(7) no
N11 C12 C22 S23 -176.5(5) no
N11 C12 C13 C14 1.7(10) no
C22 C12 C13 C14 -177.4(7) no
C13 C12 C22 S23 2.7(10) no
N11 C12 C22 C21 1.1(9) no
C12 C13 C14 C15 0(4) no
C13 C14 C15 C16 -1.3(12) no
C14 C15 C16 N11 1.1(12) no
C25 C21 C22 S23 1.8(7) no
Pt C21 C22 S23 -178.3(3) no
Pt C21 C22 C12 3.8(8) no
C22 C21 C25 C24 -1.5(9) no
C25 C21 C22 C12 -176.0(6) no
Pt C21 C25 C24 178.6(6) no
S23 C24 C25 C21 0.6(9) no
N31 C32 C42 C41 -0.9(9) no
C33 C32 C42 S43 6.7(10) no
C33 C32 C42 C41 178.0(7) no
C42 C32 C33 C34 -177.7(7) no
N31 C32 C42 S43 -172.2(5) no
N31 C32 C33 C34 1.1(12) no
C32 C33 C34 C35 2.9(13) no
C33 C34 C35 C36 -3.3(13) no
C34 C35 C36 N31 -0.3(12) no
C45 C41 C42 S43 0.3(7) no
Pt C41 C45 C44 179.6(6) no
C42 C41 C45 C44 -0.7(9) no
C45 C41 C42 C32 -171.9(6) no
Pt C41 C42 S43 -180.0(16) no
Pt C41 C42 C32 7.8(8) no
S43 C44 C45 C41 0.8(9) no
